data_4132730
loop_
_publ_author_name
'Buss, Joshua A.'
'VanderVelde, David G.'
'Agapie, Theodor'

_publ_section_title
;
 Lewis Acid Enhancement of Proton Induced CO<sub>2</sub> Cleavage: Bond
 Weakening and Ligand Residence Time Effects.
;
_journal_issue 32
_journal_name_full 'Journal of the American Chemical Society'
_journal_page_first 10121
_journal_page_last 10125
_journal_paper_doi 10.1021/jacs.8b05874
_journal_volume 140
_journal_year 2018
_chemical_formula_moiety 'C31 H40 Mo O2 P2, 2(C3 H3)'
_chemical_formula_sum 'C37 H46 Mo O2 P2'
_chemical_formula_weight 680.62
_space_group_crystal_system triclinic
_space_group_IT_number 2
_space_group_name_Hall '-P 1'
_space_group_name_H-M_alt 'P -1'
_atom_sites_solution_hydrogens geom
_atom_sites_solution_primary direct
_atom_sites_solution_secondary difmap
_audit_creation_date 2014-11-29
_audit_creation_method
;
Olex2 1.2
(compiled 2016.02.19 svn.r3266 for OlexSys, GUI svn.r5155),
SHELXL-2014,
and manual edit
;
_cell_angle_alpha 93.575(10)
_cell_angle_beta 98.963(9)
_cell_angle_gamma 103.528(10)
_cell_formula_units_Z 2
_cell_length_a 8.773(3)
_cell_length_b 11.504(3)
_cell_length_c 16.681(5)
_cell_measurement_reflns_used 4285
_cell_measurement_temperature 100(2)
_cell_measurement_theta_max 24.08
_cell_measurement_theta_min 2.43
_cell_volume 1608.2(8)
_computing_cell_refinement 'SAINT v8.34A (Bruker, 2013)'
_computing_data_collection 'APEX2 v2014.11-0 (Bruker-AXS, 2014)'
_computing_data_reduction 'SAINT v8.34A (Bruker, 2013)'
_computing_molecular_graphics 'DIAMOND 3 (Crystal Impact, 1999)'
_computing_publication_material 'Olex2 (Dolomanov et al., 2009)'
_computing_structure_refinement 'SHELXL-2014/7 (Sheldrick, 2014)'
_computing_structure_solution 'XT-2014/4 (Sheldrick, 2012)'
_diffrn_ambient_temperature 100
_diffrn_detector 'CCD Area Detector'
_diffrn_detector_area_resol_mean 8.33
_diffrn_detector_type 'Bruker APEXII CCD'
_diffrn_measured_fraction_theta_full 1.000
_diffrn_measured_fraction_theta_max 0.883
_diffrn_measurement_device '\k-geometry diffractometer'
_diffrn_measurement_device_type 'Bruker KAPPA APEX-II CCD'
_diffrn_measurement_method '\f and \w scans'
_diffrn_radiation_monochromator graphite
_diffrn_radiation_type MoK\a
_diffrn_radiation_wavelength 0.71073
_diffrn_reflns_av_R_equivalents 0.1450
_diffrn_reflns_av_unetI/netI 0.1491
_diffrn_reflns_Laue_measured_fraction_full 1.000
_diffrn_reflns_Laue_measured_fraction_max 0.883
_diffrn_reflns_limit_h_max 11
_diffrn_reflns_limit_h_min -11
_diffrn_reflns_limit_k_max 15
_diffrn_reflns_limit_k_min -15
_diffrn_reflns_limit_l_max 22
_diffrn_reflns_limit_l_min -20
_diffrn_reflns_number 41979
_diffrn_reflns_point_group_measured_fraction_full 1.000
_diffrn_reflns_point_group_measured_fraction_max 0.883
_diffrn_reflns_theta_full 25.000
_diffrn_reflns_theta_max 28.726
_diffrn_reflns_theta_min 1.830
_diffrn_source 'fine-focus sealed tube'
_diffrn_source_current 30
_diffrn_source_power 1.5
_diffrn_source_voltage 50
_diffrn_standards_number 0
_exptl_absorpt_coefficient_mu 0.540
_exptl_absorpt_correction_T_max 0.9878
_exptl_absorpt_correction_T_min 0.8570
_exptl_absorpt_correction_type multi-scan
_exptl_absorpt_process_details
;
SADABS-2012/1 (Bruker,2012) was used for absorption correction.
wR2(int) was 0.1093 before and 0.0977 after correction.
The Ratio of minimum to maximum transmission is 0.8676.
The \l/2 correction factor is 0.0015.
;
_exptl_crystal_colour orange
_exptl_crystal_colour_primary orange
_exptl_crystal_density_diffrn 1.405
_exptl_crystal_density_meas ?
_exptl_crystal_density_method 'not measured'
_exptl_crystal_description plate
_exptl_crystal_F_000 712
_exptl_crystal_size_max 0.11
_exptl_crystal_size_mid 0.1
_exptl_crystal_size_min 0.03
_refine_diff_density_max 1.581
_refine_diff_density_min -1.819
_refine_diff_density_rms 0.153
_refine_ls_extinction_method none
_refine_ls_goodness_of_fit_ref 1.044
_refine_ls_hydrogen_treatment constr
_refine_ls_matrix_type full
_refine_ls_number_parameters 400
_refine_ls_number_reflns 7362
_refine_ls_number_restraints 8
_refine_ls_restrained_S_all 1.044
_refine_ls_R_factor_all 0.1364
_refine_ls_R_factor_gt 0.0719
_refine_ls_shift/su_max 0.000
_refine_ls_shift/su_mean 0.000
_refine_ls_structure_factor_coef Fsqd
_refine_ls_weighting_details 'w=1/[\s^2^(Fo^2^)+(0.0879P)^2^+1.0535P] where P=(Fo^2^+2Fc^2^)/3'
_refine_ls_weighting_scheme calc
_refine_ls_wR_factor_gt 0.1592
_refine_ls_wR_factor_ref 0.1853
_reflns_Friedel_coverage 0.000
_reflns_number_gt 4591
_reflns_number_total 7362
_reflns_threshold_expression 'I > 2\s(I)'
_cod_data_source_file ja8b05874_si_001.cif
_cod_data_source_block 2
_cod_depositor_comments
;
The following automatic conversions were performed:

data item '_exptl_crystal_density_meas' value 'not measured' was
changed to '?' -- the value is perceived as not measured.

Automatic conversion script
Id: cif_fix_values 6909 2019-04-08 15:41:33Z antanas 
;
_cod_original_cell_volume 1608.3(8)
_cod_database_code 4132730
_shelxl_version_number 2014-7
_shelx_space_group_comment
;
The symmetry employed for this shelxl refinement is uniquely defined
by the following loop, which should always be used as a source of
symmetry information in preference to the above space-group names.
They are only intended as comments.
;
_shelx_estimated_absorpt_t_max 0.984
_shelx_estimated_absorpt_t_min 0.943
_olex2_refinement_description
;
1. Fixed Uiso
 At 1.2 times of:
  All C(H) groups
 At 1.5 times of:
  All C(H,H,H) groups
2. Rigid bond restraints
 O1A, C31A, O2B
 with sigma for 1-2 distances of 0.01 and sigma for 1-3 distances of 0.01
3. Uiso/Uaniso restraints and constraints
O1A \\sim C31A \\sim O2B: within 1.7A with sigma of 0.04 and sigma for terminal
atoms of 0.08
4. Same fragment restrains
{C31B, O1B, O1A} sigma for 1-2: 0.01, 1-3: 0.04
as
{O2A, C31A, O2B}
5. Others
 Sof(C31B)=Sof(O1B)=Sof(O2B)=1-FVAR(1)
 Sof(O1A)=Sof(O2A)=Sof(C31A)=FVAR(1)
6.a Ternary CH refined with riding coordinates:
 C19(H19), C20(H20), C25(H25), C26(H26)
6.b Aromatic/amide H refined with riding coordinates:
 C2(H2), C3(H3), C5(H5), C6(H6), C9(H9), C10(H10), C11(H11), C12(H12),
 C15(H15), C16(H16), C17(H17), C18(H18), C32(H32), C33(H33), C34(H34), C35(H35),
  C36(H36), C37(H37)
6.c Idealised Me refined as rotating group:
 C21(H21A,H21B,H21C), C22(H22A,H22B,H22C), C23(H23A,H23B,H23C), C24(H24A,H24B,
 H24C), C27(H27A,H27B,H27C), C28(H28A,H28B,H28C), C29(H29A,H29B,H29C), C30(H30A,
 H30B,H30C)
;
_olex2_submission_special_instructions 'No special instructions were received'

loop_
_space_group_symop_operation_xyz
'x, y, z'
'-x, -y, -z'

loop_
_atom_site_label
_atom_site_type_symbol
_atom_site_fract_x
_atom_site_fract_y
_atom_site_fract_z
_atom_site_U_iso_or_equiv
_atom_site_adp_type
_atom_site_occupancy
_atom_site_site_symmetry_order
_atom_site_calc_flag
_atom_site_refinement_flags_posn
_atom_site_refinement_flags_adp
_atom_site_refinement_flags_occupancy
_atom_site_disorder_assembly
_atom_site_disorder_group
Mo1 Mo 0.72468(6) 0.51118(4) 0.73888(3) 0.01752(17) Uani 1 1 d . . . . .
P1 P 0.51992(17) 0.31846(13) 0.67639(9) 0.0192(3) Uani 1 1 d . . . . .
P2 P 0.69289(17) 0.65263(13) 0.85548(9) 0.0195(3) Uani 1 1 d . . . . .
C1 C 0.7697(7) 0.4807(5) 0.6096(3) 0.0220(13) Uani 1 1 d . . . . .
C2 C 0.6730(6) 0.5630(5) 0.6128(3) 0.0212(13) Uani 1 1 d . . . . .
H2 H 0.5726 0.5466 0.5776 0.025 Uiso 1 1 calc R . . . .
C3 C 0.7232(6) 0.6697(5) 0.6677(3) 0.0182(12) Uani 1 1 d . . . . .
H3 H 0.6568 0.7240 0.6687 0.022 Uiso 1 1 calc R . . . .
C4 C 0.8756(6) 0.6957(5) 0.7223(3) 0.0196(12) Uani 1 1 d . . . . .
C5 C 0.9667(6) 0.6111(5) 0.7202(3) 0.0199(12) Uani 1 1 d . . . . .
H5 H 1.0652 0.6253 0.7567 0.024 Uiso 1 1 calc R . . . .
C6 C 0.9167(6) 0.5046(5) 0.6652(3) 0.0226(13) Uani 1 1 d . . . . .
H6 H 0.9816 0.4490 0.6655 0.027 Uiso 1 1 calc R . . . .
C7 C 0.7011(6) 0.3680(5) 0.5555(3) 0.0193(12) Uani 1 1 d . . . . .
C8 C 0.5648(7) 0.2893(5) 0.5742(3) 0.0225(13) Uani 1 1 d . . . . .
C9 C 0.4812(7) 0.1911(5) 0.5173(4) 0.0265(14) Uani 1 1 d . . . . .
H9 H 0.3865 0.1393 0.5277 0.032 Uiso 1 1 calc R . . . .
C10 C 0.5374(7) 0.1701(5) 0.4463(4) 0.0266(14) Uani 1 1 d . . . . .
H10 H 0.4806 0.1035 0.4082 0.032 Uiso 1 1 calc R . . . .
C11 C 0.6753(7) 0.2445(5) 0.4295(4) 0.0265(14) Uani 1 1 d . . . . .
H11 H 0.7141 0.2274 0.3812 0.032 Uiso 1 1 calc R . . . .
C12 C 0.7563(7) 0.3441(5) 0.4839(3) 0.0226(13) Uani 1 1 d . . . . .
H12 H 0.8496 0.3961 0.4722 0.027 Uiso 1 1 calc R . . . .
C13 C 0.9067(6) 0.8038(5) 0.7808(3) 0.0176(12) Uani 1 1 d . . . . .
C14 C 0.8117(6) 0.8007(5) 0.8405(4) 0.0212(13) Uani 1 1 d . . . . .
C15 C 0.8181(6) 0.9077(5) 0.8876(3) 0.0212(13) Uani 1 1 d . . . . .
H15 H 0.7494 0.9077 0.9264 0.025 Uiso 1 1 calc R . . . .
C16 C 0.9247(7) 1.0134(5) 0.8776(4) 0.0272(14) Uani 1 1 d . . . . .
H16 H 0.9294 1.0857 0.9097 0.033 Uiso 1 1 calc R . . . .
C17 C 1.0243(7) 1.0137(5) 0.8208(4) 0.0282(14) Uani 1 1 d . . . . .
H17 H 1.0989 1.0860 0.8152 0.034 Uiso 1 1 calc R . . . .
C18 C 1.0161(6) 0.9097(5) 0.7721(4) 0.0228(13) Uani 1 1 d . . . . .
H18 H 1.0845 0.9105 0.7332 0.027 Uiso 1 1 calc R . . . .
C19 C 0.3011(6) 0.2994(5) 0.6539(4) 0.0215(13) Uani 1 1 d . . . . .
H19 H 0.2519 0.2168 0.6257 0.026 Uiso 1 1 calc R . . . .
C20 C 0.5410(7) 0.1794(5) 0.7237(4) 0.0261(14) Uani 1 1 d . . . . .
H20 H 0.5498 0.1990 0.7838 0.031 Uiso 1 1 calc R . . . .
C21 C 0.2350(7) 0.3094(5) 0.7327(4) 0.0258(14) Uani 1 1 d . . . . .
H21A H 0.2841 0.2644 0.7729 0.039 Uiso 1 1 calc GR . . . .
H21B H 0.1194 0.2762 0.7215 0.039 Uiso 1 1 calc GR . . . .
H21C H 0.2590 0.3941 0.7543 0.039 Uiso 1 1 calc GR . . . .
C22 C 0.2575(7) 0.3884(5) 0.5976(4) 0.0270(14) Uani 1 1 d . . . . .
H22A H 0.3099 0.4703 0.6226 0.040 Uiso 1 1 calc GR . . . .
H22B H 0.1417 0.3780 0.5881 0.040 Uiso 1 1 calc GR . . . .
H22C H 0.2924 0.3750 0.5455 0.040 Uiso 1 1 calc GR . . . .
C23 C 0.4034(7) 0.0679(5) 0.6995(4) 0.0262(14) Uani 1 1 d . . . . .
H23A H 0.3054 0.0856 0.7123 0.039 Uiso 1 1 calc GR . . . .
H23B H 0.4267 0.0020 0.7298 0.039 Uiso 1 1 calc GR . . . .
H23C H 0.3897 0.0445 0.6408 0.039 Uiso 1 1 calc GR . . . .
C24 C 0.6976(7) 0.1508(6) 0.7118(4) 0.0302(15) Uani 1 1 d . . . . .
H24A H 0.6893 0.1189 0.6550 0.045 Uiso 1 1 calc GR . . . .
H24B H 0.7203 0.0908 0.7481 0.045 Uiso 1 1 calc GR . . . .
H24C H 0.7839 0.2242 0.7247 0.045 Uiso 1 1 calc GR . . . .
C25 C 0.5039(6) 0.6865(5) 0.8715(3) 0.0214(13) Uani 1 1 d . . . . .
H25 H 0.5301 0.7565 0.9142 0.026 Uiso 1 1 calc R . . . .
C26 C 0.7912(6) 0.6295(5) 0.9582(3) 0.0222(13) Uani 1 1 d . . . . .
H26 H 0.7482 0.5435 0.9666 0.027 Uiso 1 1 calc R . . . .
C27 C 0.3936(7) 0.5812(6) 0.9026(4) 0.0305(15) Uani 1 1 d . . . . .
H27A H 0.3759 0.5086 0.8650 0.046 Uiso 1 1 calc GR . . . .
H27B H 0.2914 0.6004 0.9058 0.046 Uiso 1 1 calc GR . . . .
H27C H 0.4432 0.5676 0.9569 0.046 Uiso 1 1 calc GR . . . .
C28 C 0.4219(7) 0.7241(6) 0.7932(4) 0.0279(14) Uani 1 1 d . . . . .
H28A H 0.4954 0.7912 0.7750 0.042 Uiso 1 1 calc GR . . . .
H28B H 0.3269 0.7492 0.8035 0.042 Uiso 1 1 calc GR . . . .
H28C H 0.3910 0.6560 0.7507 0.042 Uiso 1 1 calc GR . . . .
C29 C 0.7652(7) 0.7059(5) 1.0306(4) 0.0289(14) Uani 1 1 d . . . . .
H29A H 0.8075 0.7912 1.0250 0.043 Uiso 1 1 calc GR . . . .
H29B H 0.8205 0.6851 1.0813 0.043 Uiso 1 1 calc GR . . . .
H29C H 0.6510 0.6905 1.0320 0.043 Uiso 1 1 calc GR . . . .
C30 C 0.9703(7) 0.6477(5) 0.9594(4) 0.0269(14) Uani 1 1 d . . . . .
H30A H 0.9873 0.5970 0.9139 0.040 Uiso 1 1 calc GR . . . .
H30B H 1.0202 0.6256 1.0110 0.040 Uiso 1 1 calc GR . . . .
H30C H 1.0179 0.7323 0.9541 0.040 Uiso 1 1 calc GR . . . .
C31B C 0.874(2) 0.4231(16) 0.8134(11) 0.028(5) Uiso 0.418(10) 1 d D . P A 2
O1B O 0.7529(18) 0.4011(16) 0.8408(11) 0.024(4) Uiso 0.418(10) 1 d D . P A 2
O1A O 0.8140(12) 0.3991(8) 0.8356(5) 0.025(2) Uani 0.582(10) 1 d D U P A 1
O2A O 0.5785(9) 0.3617(6) 0.8820(4) 0.036(2) Uani 0.582(10) 1 d D . P A 1
C31A C 0.6744(16) 0.4044(10) 0.8399(7) 0.028(3) Uani 0.582(10) 1 d D U P A 1
O2B O 1.0064(13) 0.4055(10) 0.8257(7) 0.041(4) Uiso 0.418(10) 1 d D U P A 2
C32 C 0.4366(8) 0.0472(6) 0.9325(4) 0.0349(16) Uani 1 1 d . . . . .
H32 H 0.3920 0.0796 0.8860 0.042 Uiso 1 1 calc R . . . .
C33 C 0.5851(8) 0.1058(6) 0.9757(4) 0.0346(16) Uani 1 1 d . . . . .
H33 H 0.6432 0.1778 0.9588 0.042 Uiso 1 1 calc R . . . .
C34 C 0.6482(8) 0.0590(6) 1.0435(4) 0.0330(15) Uani 1 1 d . . . . .
H34 H 0.7498 0.0993 1.0740 0.040 Uiso 1 1 calc R . . . .
C35 C 0.9242(7) 0.9838(6) 0.5675(4) 0.0326(15) Uani 1 1 d . . . . .
H35 H 0.8726 0.9726 0.6135 0.039 Uiso 1 1 calc R . . . .
C36 C 0.9866(7) 0.8947(6) 0.5358(4) 0.0322(15) Uani 1 1 d . . . . .
H36 H 0.9775 0.8217 0.5604 0.039 Uiso 1 1 calc R . . . .
C37 C 1.0617(7) 0.9104(6) 0.4691(4) 0.0300(15) Uani 1 1 d . . . . .
H37 H 1.1040 0.8483 0.4482 0.036 Uiso 1 1 calc R . . . .

loop_
_atom_site_aniso_label
_atom_site_aniso_U_11
_atom_site_aniso_U_22
_atom_site_aniso_U_33
_atom_site_aniso_U_23
_atom_site_aniso_U_13
_atom_site_aniso_U_12
Mo1 0.0163(2) 0.0218(3) 0.0151(3) 0.00120(19) 0.00493(19) 0.00472(19)
P1 0.0192(7) 0.0210(8) 0.0175(8) 0.0008(6) 0.0048(6) 0.0045(6)
P2 0.0190(7) 0.0219(8) 0.0179(8) 0.0015(6) 0.0073(6) 0.0030(6)
C1 0.023(3) 0.026(3) 0.019(3) 0.008(3) 0.010(2) 0.005(2)
C2 0.015(3) 0.030(3) 0.013(3) 0.003(2) 0.002(2) -0.004(2)
C3 0.013(3) 0.025(3) 0.021(3) 0.004(2) 0.005(2) 0.010(2)
C4 0.016(3) 0.021(3) 0.020(3) 0.003(2) 0.006(2) 0.000(2)
C5 0.015(3) 0.028(3) 0.016(3) 0.006(2) 0.002(2) 0.002(2)
C6 0.021(3) 0.031(3) 0.021(3) 0.003(3) 0.012(3) 0.010(3)
C7 0.014(3) 0.029(3) 0.016(3) 0.005(2) 0.001(2) 0.007(2)
C8 0.024(3) 0.028(3) 0.017(3) 0.003(3) 0.002(2) 0.011(3)
C9 0.030(3) 0.032(4) 0.019(3) 0.001(3) 0.002(3) 0.012(3)
C10 0.030(3) 0.029(3) 0.020(3) -0.004(3) -0.004(3) 0.014(3)
C11 0.030(3) 0.038(4) 0.016(3) 0.002(3) 0.006(3) 0.018(3)
C12 0.021(3) 0.031(3) 0.020(3) 0.003(3) 0.007(2) 0.011(3)
C13 0.012(3) 0.025(3) 0.013(3) 0.005(2) -0.004(2) 0.003(2)
C14 0.019(3) 0.023(3) 0.025(3) 0.005(3) 0.007(2) 0.008(2)
C15 0.020(3) 0.025(3) 0.016(3) 0.001(2) -0.001(2) 0.004(2)
C16 0.027(3) 0.027(3) 0.023(3) 0.001(3) -0.005(3) 0.005(3)
C17 0.024(3) 0.026(3) 0.029(4) 0.010(3) -0.005(3) -0.001(3)
C18 0.017(3) 0.029(3) 0.021(3) 0.009(3) 0.001(2) 0.002(2)
C19 0.018(3) 0.025(3) 0.023(3) 0.000(3) 0.009(2) 0.006(2)
C20 0.025(3) 0.030(3) 0.022(3) 0.001(3) 0.005(3) 0.006(3)
C21 0.026(3) 0.034(4) 0.021(3) 0.000(3) 0.011(3) 0.012(3)
C22 0.021(3) 0.036(4) 0.028(4) 0.006(3) 0.009(3) 0.011(3)
C23 0.028(3) 0.021(3) 0.029(4) 0.005(3) 0.007(3) 0.004(3)
C24 0.027(3) 0.037(4) 0.031(4) 0.010(3) 0.005(3) 0.015(3)
C25 0.020(3) 0.028(3) 0.016(3) 0.000(2) 0.005(2) 0.004(2)
C26 0.021(3) 0.024(3) 0.020(3) 0.002(2) 0.004(2) 0.001(2)
C27 0.023(3) 0.039(4) 0.028(4) -0.002(3) 0.011(3) 0.000(3)
C28 0.018(3) 0.034(4) 0.033(4) 0.004(3) 0.010(3) 0.006(3)
C29 0.032(3) 0.033(4) 0.023(4) 0.003(3) 0.007(3) 0.010(3)
C30 0.027(3) 0.033(4) 0.019(3) 0.001(3) 0.004(3) 0.005(3)
O1A 0.017(5) 0.037(5) 0.019(5) -0.002(3) -0.001(5) 0.003(5)
O2A 0.054(5) 0.027(4) 0.022(5) 0.002(3) 0.015(4) -0.005(4)
C31A 0.027(7) 0.030(6) 0.025(6) -0.001(5) 0.007(6) 0.002(6)
C32 0.036(4) 0.052(4) 0.025(4) 0.007(3) 0.006(3) 0.026(3)
C33 0.035(4) 0.038(4) 0.036(4) 0.009(3) 0.011(3) 0.017(3)
C34 0.030(3) 0.042(4) 0.027(4) -0.007(3) 0.000(3) 0.016(3)
C35 0.026(3) 0.047(4) 0.025(4) 0.002(3) 0.003(3) 0.011(3)
C36 0.030(3) 0.033(4) 0.033(4) 0.004(3) 0.003(3) 0.007(3)
C37 0.024(3) 0.038(4) 0.028(4) -0.004(3) -0.003(3) 0.014(3)

loop_
_atom_type_symbol
_atom_type_description
_atom_type_scat_dispersion_real
_atom_type_scat_dispersion_imag
_atom_type_scat_source
C C 0.0033 0.0016 'International Tables Vol C Tables 4.2.6.8 and 6.1.1.4'
H H 0.0000 0.0000 'International Tables Vol C Tables 4.2.6.8 and 6.1.1.4'
Mo Mo -1.6832 0.6857 'International Tables Vol C Tables 4.2.6.8 and 6.1.1.4'
O O 0.0106 0.0060 'International Tables Vol C Tables 4.2.6.8 and 6.1.1.4'
P P 0.1023 0.0942 'International Tables Vol C Tables 4.2.6.8 and 6.1.1.4'

loop_
_geom_angle_atom_site_label_1
_geom_angle_atom_site_label_2
_geom_angle_atom_site_label_3
_geom_angle
_geom_angle_site_symmetry_1
_geom_angle_site_symmetry_3
P1 Mo1 P2 124.96(5) . .
C1 Mo1 P1 74.85(14) . .
C1 Mo1 P2 149.70(15) . .
C1 Mo1 C4 78.6(2) . .
C1 Mo1 O1A 118.9(3) . .
C2 Mo1 P1 82.04(14) . .
C2 Mo1 P2 117.18(16) . .
C2 Mo1 C1 36.6(2) . .
C2 Mo1 C3 37.1(2) . .
C2 Mo1 C4 67.0(2) . .
C2 Mo1 C5 78.0(2) . .
C2 Mo1 C6 66.0(2) . .
C2 Mo1 O1A 155.2(3) . .
C3 Mo1 P1 114.91(15) . .
C3 Mo1 P2 83.58(15) . .
C3 Mo1 C1 66.4(2) . .
C3 Mo1 C4 37.43(19) . .
C3 Mo1 C5 65.94(19) . .
C3 Mo1 C6 78.3(2) . .
C3 Mo1 O1A 158.1(3) . .
C4 Mo1 P1 148.92(15) . .
C4 Mo1 P2 74.66(14) . .
C4 Mo1 O1A 120.8(3) . .
C5 Mo1 P1 136.73(15) . .
C5 Mo1 P2 98.31(15) . .
C5 Mo1 C1 66.2(2) . .
C5 Mo1 C4 36.0(2) . .
C5 Mo1 C6 36.9(2) . .
C5 Mo1 O1A 95.9(3) . .
C6 Mo1 P1 99.85(15) . .
C6 Mo1 P2 135.16(15) . .
C6 Mo1 C1 36.7(2) . .
C6 Mo1 C4 66.0(2) . .
C6 Mo1 O1A 94.6(3) . .
C31B Mo1 P1 95.1(5) . .
C31B Mo1 P2 95.4(5) . .
C31B Mo1 C1 106.1(5) . .
C31B Mo1 C2 142.2(5) . .
C31B Mo1 C3 144.1(5) . .
C31B Mo1 C4 107.6(5) . .
C31B Mo1 C5 78.8(5) . .
C31B Mo1 C6 77.6(5) . .
C31B Mo1 O1B 32.1(4) . .
O1B Mo1 P1 81.2(5) . .
O1B Mo1 P2 79.9(5) . .
O1B Mo1 C1 128.9(5) . .
O1B Mo1 C2 161.1(5) . .
O1B Mo1 C3 161.8(5) . .
O1B Mo1 C4 128.8(5) . .
O1B Mo1 C5 108.8(4) . .
O1B Mo1 C6 108.4(4) . .
O1A Mo1 P1 86.5(2) . .
O1A Mo1 P2 87.4(2) . .
C31A Mo1 P1 73.7(3) . .
C31A Mo1 P2 72.5(3) . .
C31A Mo1 C1 137.8(4) . .
C31A Mo1 C2 154.4(4) . .
C31A Mo1 C3 154.3(4) . .
C31A Mo1 C4 137.3(3) . .
C31A Mo1 C5 125.8(4) . .
C31A Mo1 C6 125.6(4) . .
C31A Mo1 O1A 32.5(4) . .
C8 P1 Mo1 104.92(19) . .
C8 P1 C19 101.7(3) . .
C8 P1 C20 102.3(3) . .
C19 P1 Mo1 125.65(19) . .
C19 P1 C20 103.2(3) . .
C20 P1 Mo1 115.88(19) . .
C14 P2 Mo1 104.93(19) . .
C14 P2 C25 101.9(3) . .
C14 P2 C26 101.7(3) . .
C25 P2 Mo1 125.27(19) . .
C25 P2 C26 105.0(3) . .
C26 P2 Mo1 114.80(19) . .
C2 C1 Mo1 70.0(3) . .
C2 C1 C6 118.4(5) . .
C2 C1 C7 116.9(5) . .
C6 C1 Mo1 70.6(3) . .
C6 C1 C7 124.2(5) . .
C7 C1 Mo1 124.3(4) . .
Mo1 C2 H2 127.6 . .
C1 C2 Mo1 73.4(3) . .
C1 C2 H2 119.4 . .
C1 C2 C3 121.2(5) . .
C3 C2 Mo1 71.8(3) . .
C3 C2 H2 119.4 . .
Mo1 C3 H3 128.2 . .
C2 C3 Mo1 71.1(3) . .
C2 C3 H3 119.9 . .
C2 C3 C4 120.2(5) . .
C4 C3 Mo1 72.9(3) . .
C4 C3 H3 119.9 . .
C3 C4 Mo1 69.6(3) . .
C3 C4 C13 114.5(5) . .
C5 C4 Mo1 70.5(3) . .
C5 C4 C3 117.7(5) . .
C5 C4 C13 127.5(5) . .
C13 C4 Mo1 124.6(4) . .
Mo1 C5 H5 128.2 . .
C4 C5 Mo1 73.5(3) . .
C4 C5 H5 118.9 . .
C4 C5 C6 122.1(5) . .
C6 C5 Mo1 71.6(3) . .
C6 C5 H5 118.9 . .
Mo1 C6 H6 128.3 . .
C1 C6 Mo1 72.7(3) . .
C1 C6 H6 119.8 . .
C5 C6 Mo1 71.5(3) . .
C5 C6 C1 120.4(5) . .
C5 C6 H6 119.8 . .
C8 C7 C1 117.4(5) . .
C12 C7 C1 122.2(5) . .
C12 C7 C8 120.1(5) . .
C7 C8 P1 116.0(4) . .
C9 C8 P1 124.9(4) . .
C9 C8 C7 118.9(5) . .
C8 C9 H9 120.1 . .
C10 C9 C8 119.8(6) . .
C10 C9 H9 120.1 . .
C9 C10 H10 119.4 . .
C9 C10 C11 121.3(6) . .
C11 C10 H10 119.4 . .
C10 C11 H11 120.2 . .
C10 C11 C12 119.6(5) . .
C12 C11 H11 120.2 . .
C7 C12 H12 119.9 . .
C11 C12 C7 120.3(5) . .
C11 C12 H12 119.9 . .
C14 C13 C4 117.7(5) . .
C14 C13 C18 120.5(5) . .
C18 C13 C4 121.5(5) . .
C13 C14 P2 116.5(4) . .
C13 C14 C15 119.2(5) . .
C15 C14 P2 124.3(4) . .
C14 C15 H15 120.0 . .
C16 C15 C14 120.0(5) . .
C16 C15 H15 120.0 . .
C15 C16 H16 119.9 . .
C17 C16 C15 120.1(6) . .
C17 C16 H16 119.9 . .
C16 C17 H17 119.7 . .
C16 C17 C18 120.6(5) . .
C18 C17 H17 119.7 . .
C13 C18 H18 120.3 . .
C17 C18 C13 119.5(5) . .
C17 C18 H18 120.3 . .
P1 C19 H19 107.9 . .
C21 C19 P1 110.7(4) . .
C21 C19 H19 107.9 . .
C22 C19 P1 111.2(4) . .
C22 C19 H19 107.9 . .
C22 C19 C21 111.1(5) . .
P1 C20 H20 106.1 . .
C23 C20 P1 117.1(4) . .
C23 C20 H20 106.1 . .
C23 C20 C24 110.4(5) . .
C24 C20 P1 110.3(4) . .
C24 C20 H20 106.1 . .
C19 C21 H21A 109.5 . .
C19 C21 H21B 109.5 . .
C19 C21 H21C 109.5 . .
H21A C21 H21B 109.5 . .
H21A C21 H21C 109.5 . .
H21B C21 H21C 109.5 . .
C19 C22 H22A 109.5 . .
C19 C22 H22B 109.5 . .
C19 C22 H22C 109.5 . .
H22A C22 H22B 109.5 . .
H22A C22 H22C 109.5 . .
H22B C22 H22C 109.5 . .
C20 C23 H23A 109.5 . .
C20 C23 H23B 109.5 . .
C20 C23 H23C 109.5 . .
H23A C23 H23B 109.5 . .
H23A C23 H23C 109.5 . .
H23B C23 H23C 109.5 . .
C20 C24 H24A 109.5 . .
C20 C24 H24B 109.5 . .
C20 C24 H24C 109.5 . .
H24A C24 H24B 109.5 . .
H24A C24 H24C 109.5 . .
H24B C24 H24C 109.5 . .
P2 C25 H25 107.6 . .
C27 C25 P2 112.2(4) . .
C27 C25 H25 107.6 . .
C28 C25 P2 109.9(4) . .
C28 C25 H25 107.6 . .
C28 C25 C27 111.6(5) . .
P2 C26 H26 107.0 . .
C29 C26 P2 116.7(4) . .
C29 C26 H26 107.0 . .
C29 C26 C30 109.3(5) . .
C30 C26 P2 109.3(4) . .
C30 C26 H26 107.0 . .
C25 C27 H27A 109.5 . .
C25 C27 H27B 109.5 . .
C25 C27 H27C 109.5 . .
H27A C27 H27B 109.5 . .
H27A C27 H27C 109.5 . .
H27B C27 H27C 109.5 . .
C25 C28 H28A 109.5 . .
C25 C28 H28B 109.5 . .
C25 C28 H28C 109.5 . .
H28A C28 H28B 109.5 . .
H28A C28 H28C 109.5 . .
H28B C28 H28C 109.5 . .
C26 C29 H29A 109.5 . .
C26 C29 H29B 109.5 . .
C26 C29 H29C 109.5 . .
H29A C29 H29B 109.5 . .
H29A C29 H29C 109.5 . .
H29B C29 H29C 109.5 . .
C26 C30 H30A 109.5 . .
C26 C30 H30B 109.5 . .
C26 C30 H30C 109.5 . .
H30A C30 H30B 109.5 . .
H30A C30 H30C 109.5 . .
H30B C30 H30C 109.5 . .
O1B C31B Mo1 76.9(12) . .
O1B C31B O2B 140(2) . .
O2B C31B Mo1 143.5(15) . .
C31B O1B Mo1 71.0(12) . .
C31A O1A Mo1 69.5(6) . .
O1A C31A Mo1 78.1(5) . .
O2A C31A Mo1 147.5(11) . .
O2A C31A O1A 134.4(13) . .
C33 C32 H32 119.7 . .
C33 C32 C34 120.5(6) . 2_657
C34 C32 H32 119.7 2_657 .
C32 C33 H33 120.3 . .
C34 C33 C32 119.4(6) . .
C34 C33 H33 120.3 . .
C32 C34 H34 120.0 2_657 .
C33 C34 C32 120.1(6) . 2_657
C33 C34 H34 120.0 . .
C36 C35 H35 120.6 . .
C37 C35 H35 120.6 2_776 .
C37 C35 C36 118.7(6) 2_776 .
C35 C36 H36 119.5 . .
C37 C36 C35 121.0(6) . .
C37 C36 H36 119.5 . .
C35 C37 H37 119.9 2_776 .
C36 C37 C35 120.3(6) . 2_776
C36 C37 H37 119.9 . .

loop_
_geom_bond_atom_site_label_1
_geom_bond_atom_site_label_2
_geom_bond_distance
_geom_bond_site_symmetry_2
Mo1 P1 2.5483(16) .
Mo1 P2 2.5486(16) .
Mo1 C1 2.273(6) .
Mo1 C2 2.229(6) .
Mo1 C3 2.238(5) .
Mo1 C4 2.283(5) .
Mo1 C5 2.244(5) .
Mo1 C6 2.247(5) .
Mo1 C31B 2.136(18) .
Mo1 O1B 2.201(18) .
Mo1 O1A 2.285(9) .
Mo1 C31A 2.186(11) .
P1 C8 1.836(6) .
P1 C19 1.855(6) .
P1 C20 1.862(6) .
P2 C14 1.832(6) .
P2 C25 1.844(6) .
P2 C26 1.859(6) .
C1 C2 1.416(8) .
C1 C6 1.424(8) .
C1 C7 1.474(8) .
C2 H2 0.9500 .
C2 C3 1.422(8) .
C3 H3 0.9500 .
C3 C4 1.451(8) .
C4 C5 1.399(8) .
C4 C13 1.476(8) .
C5 H5 0.9500 .
C5 C6 1.421(8) .
C6 H6 0.9500 .
C7 C8 1.411(8) .
C7 C12 1.392(8) .
C8 C9 1.406(8) .
C9 H9 0.9500 .
C9 C10 1.381(8) .
C10 H10 0.9500 .
C10 C11 1.387(8) .
C11 H11 0.9500 .
C11 C12 1.389(8) .
C12 H12 0.9500 .
C13 C14 1.392(7) .
C13 C18 1.395(7) .
C14 C15 1.402(8) .
C15 H15 0.9500 .
C15 C16 1.387(8) .
C16 H16 0.9500 .
C16 C17 1.384(8) .
C17 H17 0.9500 .
C17 C18 1.384(8) .
C18 H18 0.9500 .
C19 H19 1.0000 .
C19 C21 1.525(7) .
C19 C22 1.507(8) .
C20 H20 1.0000 .
C20 C23 1.524(8) .
C20 C24 1.525(8) .
C21 H21A 0.9800 .
C21 H21B 0.9800 .
C21 H21C 0.9800 .
C22 H22A 0.9800 .
C22 H22B 0.9800 .
C22 H22C 0.9800 .
C23 H23A 0.9800 .
C23 H23B 0.9800 .
C23 H23C 0.9800 .
C24 H24A 0.9800 .
C24 H24B 0.9800 .
C24 H24C 0.9800 .
C25 H25 1.0000 .
C25 C27 1.536(8) .
C25 C28 1.529(8) .
C26 H26 1.0000 .
C26 C29 1.526(8) .
C26 C30 1.533(8) .
C27 H27A 0.9800 .
C27 H27B 0.9800 .
C27 H27C 0.9800 .
C28 H28A 0.9800 .
C28 H28B 0.9800 .
C28 H28C 0.9800 .
C29 H29A 0.9800 .
C29 H29B 0.9800 .
C29 H29C 0.9800 .
C30 H30A 0.9800 .
C30 H30B 0.9800 .
C30 H30C 0.9800 .
C31B O1B 1.202(13) .
C31B O2B 1.211(19) .
O1A C31A 1.254(15) .
O2A C31A 1.215(12) .
C32 H32 0.9500 .
C32 C33 1.381(9) .
C32 C34 1.391(9) 2_657
C33 H33 0.9500 .
C33 C34 1.378(9) .
C34 C32 1.391(9) 2_657
C34 H34 0.9500 .
C35 H35 0.9500 .
C35 C36 1.384(9) .
C35 C37 1.384(9) 2_776
C36 H36 0.9500 .
C36 C37 1.380(9) .
C37 C35 1.384(9) 2_776
C37 H37 0.9500 .
